data_4022957
loop_
_publ_author_name
'Chien-Tien Chen'
'Sampada Bettigeri'
'Shiue-Shien Weng'
'Vijay D. Pawar'
'Ya-Hui Lin'
'Cheng-Yuan Liu'
'Way-Zen Lee'

_publ_section_title
;
 Asymmetric Aerobic Oxidation of \a-Hydroxy Acid Derivatives
 by C~4~-Symmetric, Vanadate-Centered, Tetrakisvanadyl(V) Clusters
 Derived from N-Salicylidene-\a-aminocarboxylates
;
_journal_name_full 'Journal of Organic Chemistry'
_journal_page_first 8175
_journal_page_last 8185
_journal_paper_doi 10.1021/jo070575f
_journal_volume 72
_journal_year 2007
_chemical_formula_moiety 'C18 H21 N1 O5 V1'
_chemical_formula_sum 'C18 H27 N O6 V'
_chemical_formula_weight 404.35
_chemical_name_systematic
;
 ?
;
_space_group_IT_number 5
_symmetry_cell_setting monoclinic
_symmetry_space_group_name_Hall 'C 2y'
_symmetry_space_group_name_H-M 'C 1 2 1'
_atom_sites_solution_hydrogens geom
_atom_sites_solution_primary direct
_atom_sites_solution_secondary difmap
_audit_creation_method SHELXL-97
_cell_angle_alpha 90.00
_cell_angle_beta 107.242(2)
_cell_angle_gamma 90.00
_cell_formula_units_Z 4
_cell_length_a 26.5680(9)
_cell_length_b 6.6630(2)
_cell_length_c 12.3830(5)
_cell_measurement_reflns_used 8066
_cell_measurement_temperature 200(2)
_cell_measurement_theta_max 25.028
_cell_measurement_theta_min 2.037
_cell_volume 2093.56(13)
_computing_cell_refinement 'HKL Scalepack '
_computing_data_collection 'Collect (Nonius BV, 1997-2000)'
_computing_data_reduction 'HKL Denzo and Scalepack '
_computing_molecular_graphics 'Ortep-3 for Windows (Farrugia, 1997)'
_computing_publication_material 'WinGX publication routines (Farrugia, 1999)'
_computing_structure_refinement 'SHELXL-97 (Sheldrick, 1997)'
_computing_structure_solution 'SHELXS-97 (Sheldrick, 1997)'
_diffrn_ambient_temperature 200(2)
_diffrn_measured_fraction_theta_full 0.997
_diffrn_measured_fraction_theta_max 0.997
_diffrn_measurement_device_type KappaCCD
_diffrn_measurement_method 'CCD rotation images, thick slices'
_diffrn_radiation_monochromator graphite
_diffrn_radiation_source 'fine-focus sealed tube'
_diffrn_radiation_type MoK\a
_diffrn_radiation_wavelength 0.71073
_diffrn_reflns_av_R_equivalents 0.0711
_diffrn_reflns_av_sigmaI/netI 0.0789
_diffrn_reflns_limit_h_max 24
_diffrn_reflns_limit_h_min -31
_diffrn_reflns_limit_k_max 7
_diffrn_reflns_limit_k_min -7
_diffrn_reflns_limit_l_max 14
_diffrn_reflns_limit_l_min -14
_diffrn_reflns_number 6906
_diffrn_reflns_theta_full 25.01
_diffrn_reflns_theta_max 25.01
_diffrn_reflns_theta_min 2.68
_exptl_absorpt_coefficient_mu 0.504
_exptl_absorpt_correction_T_max 1.0137
_exptl_absorpt_correction_T_min 0.8826
_exptl_absorpt_correction_type multi-scan
_exptl_absorpt_process_details
;
 ?
;
_exptl_crystal_colour brown
_exptl_crystal_density_diffrn 1.283
_exptl_crystal_density_method 'not measured'
_exptl_crystal_description prism
_exptl_crystal_F_000 852
_exptl_crystal_size_max 0.24
_exptl_crystal_size_mid 0.12
_exptl_crystal_size_min 0.06
_refine_diff_density_max 0.382
_refine_diff_density_min -0.657
_refine_diff_density_rms 0.106
_refine_ls_abs_structure_details 'Flack H D (1983), Acta Cryst. A39, 876-881'
_refine_ls_abs_structure_Flack 0.98(4)
_refine_ls_extinction_method none
_refine_ls_goodness_of_fit_ref 1.061
_refine_ls_hydrogen_treatment mixed
_refine_ls_matrix_type full
_refine_ls_number_parameters 235
_refine_ls_number_reflns 3448
_refine_ls_number_restraints 1
_refine_ls_restrained_S_all 1.060
_refine_ls_R_factor_all 0.0742
_refine_ls_R_factor_gt 0.0601
_refine_ls_shift/su_max 0.000
_refine_ls_shift/su_mean 0.000
_refine_ls_structure_factor_coef Fsqd
_refine_ls_weighting_details 'calc w=1/[\s^2^(Fo^2^)+(0.1031P)^2^+2.2893P] where P=(Fo^2^+2Fc^2^)/3'
_refine_ls_weighting_scheme calc
_refine_ls_wR_factor_gt 0.1592
_refine_ls_wR_factor_ref 0.1764
_reflns_number_gt 2931
_reflns_number_total 3448
_reflns_threshold_expression >2sigma(I)
_cod_data_source_file jo070575f-File001_1.cif
_cod_data_source_block 3902(complex-1')
_cod_original_sg_symbol_H-M 'C 2'
_cod_database_code 4022957

loop_
_symmetry_equiv_pos_as_xyz
'x, y, z'
'-x, y, -z'
'x+1/2, y+1/2, z'
'-x+1/2, y+1/2, -z'

loop_
_atom_site_label
_atom_site_type_symbol
_atom_site_fract_x
_atom_site_fract_y
_atom_site_fract_z
_atom_site_U_iso_or_equiv
_atom_site_adp_type
_atom_site_occupancy
_atom_site_symmetry_multiplicity
_atom_site_calc_flag
_atom_site_refinement_flags
V1 V 0.09199(3) 0.30969(12) 0.23473(7) 0.0331(3) Uani 1 1 d .
O1 O 0.10243(14) 0.2710(6) 0.3878(3) 0.0387(10) Uani 1 1 d .
O2 O 0.05706(16) -0.0233(7) -0.0499(3) 0.0481(11) Uani 1 1 d .
O3 O 0.06977(14) 0.2218(6) 0.0774(3) 0.0355(9) Uani 1 1 d .
O4 O 0.14457(15) 0.4324(6) 0.2411(3) 0.0443(10) Uani 1 1 d .
O5 O 0.02122(15) 0.0968(6) 0.2296(3) 0.0434(10) Uani 1 1 d .
O6 O 0.04468(14) 0.5064(6) 0.2015(3) 0.0387(9) Uani 1 1 d .
N1 N 0.12887(17) 0.0297(7) 0.2408(3) 0.0333(10) Uani 1 1 d .
C1 C 0.1450(2) 0.2035(9) 0.4680(4) 0.0354(12) Uani 1 1 d .
C2 C 0.1562(2) 0.2803(10) 0.5801(4) 0.0386(14) Uani 1 1 d .
C3 C 0.1217(2) 0.4411(10) 0.6101(5) 0.0469(15) Uani 1 1 d .
C4 C 0.0666(3) 0.3535(15) 0.5948(7) 0.077(3) Uani 1 1 d .
H4A H 0.0443 0.4522 0.6137 0.092 Uiso 1 1 d R
H4B H 0.0700 0.2398 0.6440 0.092 Uiso 1 1 d R
H4C H 0.0514 0.3115 0.5178 0.092 Uiso 1 1 d R
C5 C 0.1183(4) 0.6257(13) 0.5384(7) 0.082(3) Uani 1 1 d .
H5A H 0.0965 0.7250 0.5584 0.098 Uiso 1 1 d R
H5B H 0.1037 0.5905 0.4602 0.098 Uiso 1 1 d R
H5C H 0.1532 0.6788 0.5508 0.098 Uiso 1 1 d R
C6 C 0.1431(3) 0.5031(15) 0.7357(6) 0.072(2) Uani 1 1 d .
H6A H 0.1212 0.6035 0.7544 0.087 Uiso 1 1 d R
H6B H 0.1782 0.5544 0.7501 0.087 Uiso 1 1 d R
H6C H 0.1438 0.3857 0.7810 0.087 Uiso 1 1 d R
C7 C 0.1996(2) 0.1970(11) 0.6595(4) 0.0445(15) Uani 1 1 d .
H7 H 0.2085 0.2429 0.7364 0.053 Uiso 1 1 d R
C8 C 0.2309(2) 0.0527(10) 0.6345(5) 0.0480(15) Uani 1 1 d .
H8 H 0.2603 0.0015 0.6935 0.058 Uiso 1 1 d R
C9 C 0.2197(2) -0.0259(10) 0.5270(5) 0.0433(14) Uani 1 1 d .
H9 H 0.2414 -0.1265 0.5074 0.052 Uiso 1 1 d R
C10 C 0.1758(2) 0.0524(9) 0.4424(4) 0.0361(12) Uani 1 1 d .
C11 C 0.1617(2) -0.0417(8) 0.3312(4) 0.0342(12) Uani 1 1 d .
H11 H 0.1793 -0.1669 0.3289 0.041 Uiso 1 1 d R
C12 C 0.1170(2) -0.0864(9) 0.1349(4) 0.0371(13) Uani 1 1 d .
H12 H 0.1000 -0.2098 0.1439 0.045 Uiso 1 1 d R
C13 C 0.1670(2) -0.1298(10) 0.1000(5) 0.0509(18) Uani 1 1 d .
H13 H 0.1909 -0.1935 0.1647 0.061 Uiso 1 1 d R
C14 C 0.1915(3) 0.0567(16) 0.0698(7) 0.080(3) Uani 1 1 d .
H14A H 0.2224 0.0209 0.0491 0.096 Uiso 1 1 d R
H14B H 0.2011 0.1444 0.1342 0.096 Uiso 1 1 d R
H14C H 0.1670 0.1241 0.0075 0.096 Uiso 1 1 d R
C15 C 0.1556(3) -0.2867(14) 0.0044(6) 0.075(2) Uani 1 1 d .
H15A H 0.1876 -0.3116 -0.0142 0.089 Uiso 1 1 d R
H15B H 0.1295 -0.2333 -0.0605 0.089 Uiso 1 1 d R
H15C H 0.1430 -0.4101 0.0270 0.089 Uiso 1 1 d R
C16 C 0.0778(2) 0.0439(9) 0.0455(4) 0.0348(12) Uani 1 1 d .
C17 C 0.0162(3) -0.0421(10) 0.3132(5) 0.0478(15) Uani 1 1 d .
H17A H -0.0174 -0.1078 0.2880 0.057 Uiso 1 1 d R
H17B H 0.0192 0.0275 0.3827 0.057 Uiso 1 1 d R
H17C H 0.0438 -0.1402 0.3253 0.057 Uiso 1 1 d R
C18 C -0.0102(2) 0.5114(10) 0.1451(5) 0.0460(15) Uani 1 1 d .
H18A H -0.0233 0.6460 0.1433 0.055 Uiso 1 1 d R
H18B H -0.0278 0.4267 0.1852 0.055 Uiso 1 1 d R
H18C H -0.0166 0.4627 0.0693 0.055 Uiso 1 1 d R

loop_
_atom_site_aniso_label
_atom_site_aniso_U_11
_atom_site_aniso_U_22
_atom_site_aniso_U_33
_atom_site_aniso_U_23
_atom_site_aniso_U_13
_atom_site_aniso_U_12
V1 0.0288(4) 0.0340(5) 0.0289(4) -0.0036(4) -0.0030(3) 0.0026(4)
O1 0.0327(19) 0.050(3) 0.0251(16) -0.0070(16) -0.0044(14) 0.0076(17)
O2 0.048(2) 0.051(2) 0.029(2) -0.0091(18) -0.0135(17) 0.009(2)
O3 0.039(2) 0.034(2) 0.0241(17) -0.0002(16) -0.0050(16) 0.0072(17)
O4 0.031(2) 0.047(3) 0.045(2) -0.0021(19) -0.0043(17) -0.0064(18)
O5 0.037(2) 0.050(3) 0.034(2) 0.0075(18) -0.0037(17) -0.0048(18)
O6 0.035(2) 0.034(2) 0.037(2) -0.0057(17) -0.0048(17) 0.0078(17)
N1 0.029(2) 0.039(3) 0.026(2) -0.0039(19) -0.0018(18) 0.0042(19)
C1 0.027(3) 0.042(3) 0.029(3) 0.003(3) -0.004(2) -0.003(2)
C2 0.028(3) 0.055(4) 0.028(2) -0.004(3) 0.000(2) -0.007(3)
C3 0.043(3) 0.057(4) 0.034(3) -0.015(3) 0.001(3) -0.001(3)
C4 0.041(4) 0.118(8) 0.075(5) -0.042(5) 0.022(3) -0.004(4)
C5 0.120(7) 0.061(5) 0.065(5) -0.006(4) 0.029(5) 0.015(5)
C6 0.059(5) 0.104(6) 0.043(4) -0.031(4) -0.002(3) 0.014(4)
C7 0.035(3) 0.065(4) 0.024(3) -0.003(3) -0.007(2) -0.006(3)
C8 0.036(3) 0.061(4) 0.033(3) 0.007(3) -0.011(2) 0.002(3)
C9 0.032(3) 0.054(4) 0.036(3) 0.003(3) -0.003(2) 0.010(3)
C10 0.027(3) 0.044(3) 0.027(3) 0.001(2) -0.008(2) 0.004(2)
C11 0.031(3) 0.031(3) 0.035(3) -0.001(2) 0.001(2) 0.006(2)
C12 0.031(3) 0.041(3) 0.031(3) -0.003(2) -0.004(2) 0.008(2)
C13 0.038(3) 0.072(5) 0.036(3) -0.011(3) 0.000(2) 0.019(3)
C14 0.046(4) 0.132(8) 0.064(5) -0.010(5) 0.019(4) -0.001(5)
C15 0.068(5) 0.105(6) 0.045(4) -0.024(4) 0.009(3) 0.036(4)
C16 0.025(3) 0.043(3) 0.029(3) 0.001(2) -0.003(2) 0.000(2)
C17 0.053(4) 0.048(4) 0.039(3) -0.002(3) 0.007(3) 0.001(3)
C18 0.035(3) 0.052(4) 0.041(3) 0.000(3) -0.004(2) 0.016(3)

loop_
_atom_type_symbol
_atom_type_description
_atom_type_scat_dispersion_real
_atom_type_scat_dispersion_imag
_atom_type_scat_source
C C 0.0033 0.0016 'International Tables Vol C Tables 4.2.6.8 and 6.1.1.4'
H H 0.0000 0.0000 'International Tables Vol C Tables 4.2.6.8 and 6.1.1.4'
N N 0.0061 0.0033 'International Tables Vol C Tables 4.2.6.8 and 6.1.1.4'
O O 0.0106 0.0060 'International Tables Vol C Tables 4.2.6.8 and 6.1.1.4'
V V 0.3005 0.5294 'International Tables Vol C Tables 4.2.6.8 and 6.1.1.4'

loop_
_geom_angle_atom_site_label_1
_geom_angle_atom_site_label_2
_geom_angle_atom_site_label_3
_geom_angle
O4 V1 O6 100.5(2)
O4 V1 O1 99.04(19)
O6 V1 O1 102.76(17)
O4 V1 O3 101.77(18)
O6 V1 O3 90.37(16)
O1 V1 O3 152.90(17)
O4 V1 N1 93.5(2)
O6 V1 N1 162.64(16)
O1 V1 N1 85.01(16)
O3 V1 N1 76.61(16)
O4 V1 O5 173.35(19)
O6 V1 O5 86.19(16)
O1 V1 O5 79.56(15)
O3 V1 O5 77.76(15)
N1 V1 O5 79.92(16)
C1 O1 V1 130.0(3)
C16 O3 V1 123.7(3)
C17 O5 V1 128.4(3)
C18 O6 V1 133.2(4)
C11 N1 C12 119.4(5)
C11 N1 V1 123.2(4)
C12 N1 V1 117.4(3)
O1 C1 C10 119.8(5)
O1 C1 C2 119.2(5)
C10 C1 C2 121.0(5)
C7 C2 C1 115.8(5)
C7 C2 C3 122.8(5)
C1 C2 C3 121.4(5)
C5 C3 C2 111.4(5)
C5 C3 C4 110.5(7)
C2 C3 C4 108.8(5)
C5 C3 C6 108.4(6)
C2 C3 C6 111.4(5)
C4 C3 C6 106.2(6)
C3 C4 H4A 110.2
C3 C4 H4B 108.3
H4A C4 H4B 109.6
C3 C4 H4C 109.8
H4A C4 H4C 109.5
H4B C4 H4C 109.5
C3 C5 H5A 110.3
C3 C5 H5B 109.4
H5A C5 H5B 109.6
C3 C5 H5C 108.7
H5A C5 H5C 109.4
H5B C5 H5C 109.5
C3 C6 H6A 111.2
C3 C6 H6B 109.3
H6A C6 H6B 109.4
C3 C6 H6C 107.9
H6A C6 H6C 109.6
H6B C6 H6C 109.4
C8 C7 C2 123.7(5)
C8 C7 H7 117.5
C2 C7 H7 118.8
C7 C8 C9 121.0(5)
C7 C8 H8 119.3
C9 C8 H8 119.6
C8 C9 C10 117.9(5)
C8 C9 H9 122.4
C10 C9 H9 119.6
C1 C10 C9 120.6(5)
C1 C10 C11 121.5(4)
C9 C10 C11 117.7(5)
N1 C11 C10 125.5(5)
N1 C11 H11 120.3
C10 C11 H11 114.2
N1 C12 C13 111.9(5)
N1 C12 C16 105.3(4)
C13 C12 C16 111.1(5)
N1 C12 H12 109.3
C13 C12 H12 110.2
C16 C12 H12 108.9
C14 C13 C15 111.8(6)
C14 C13 C12 112.9(6)
C15 C13 C12 110.7(5)
C14 C13 H13 110.2
C15 C13 H13 105.8
C12 C13 H13 105.1
C13 C14 H14A 109.3
C13 C14 H14B 109.0
H14A C14 H14B 109.6
C13 C14 H14C 110.2
H14A C14 H14C 109.3
H14B C14 H14C 109.4
C13 C15 H15A 108.4
C13 C15 H15B 108.7
H15A C15 H15B 109.6
C13 C15 H15C 111.3
H15A C15 H15C 109.4
H15B C15 H15C 109.5
O2 C16 O3 124.2(5)
O2 C16 C12 119.9(5)
O3 C16 C12 115.9(4)
O5 C17 H17A 109.8
O5 C17 H17B 109.7
H17A C17 H17B 109.5
O5 C17 H17C 108.9
H17A C17 H17C 109.5
H17B C17 H17C 109.4
O6 C18 H18A 110.2
O6 C18 H18B 108.6
H18A C18 H18B 109.4
O6 C18 H18C 109.4
H18A C18 H18C 109.6
H18B C18 H18C 109.6

loop_
_geom_bond_atom_site_label_1
_geom_bond_atom_site_label_2
_geom_bond_distance
V1 O4 1.600(4)
V1 O6 1.778(4)
V1 O1 1.851(3)
V1 O3 1.951(3)
V1 N1 2.098(5)
V1 O5 2.341(4)
O1 C1 1.342(6)
O2 C16 1.231(6)
O3 C16 1.286(7)
O5 C17 1.424(7)
O6 C18 1.418(6)
N1 C11 1.289(7)
N1 C12 1.473(7)
C1 C10 1.393(8)
C1 C2 1.426(7)
C2 C7 1.391(8)
C2 C3 1.525(9)
C3 C5 1.505(10)
C3 C4 1.535(10)
C3 C6 1.546(8)
C4 H4A 0.9594
C4 H4B 0.9595
C4 H4C 0.9604
C5 H5A 0.9590
C5 H5B 0.9594
C5 H5C 0.9613
C6 H6A 0.9589
C6 H6B 0.9590
C6 H6C 0.9595
C7 C8 1.365(9)
C7 H7 0.9606
C8 C9 1.378(8)
C8 H8 0.9602
C9 C10 1.417(7)
C9 H9 0.9610
C10 C11 1.457(7)
C11 H11 0.9609
C12 C13 1.541(8)
C12 C16 1.543(7)
C12 H12 0.9604
C13 C14 1.501(12)
C13 C15 1.540(9)
C13 H13 0.9611
C14 H14A 0.9598
C14 H14B 0.9601
C14 H14C 0.9606
C15 H15A 0.9589
C15 H15B 0.9607
C15 H15C 0.9602
C17 H17A 0.9596
C17 H17B 0.9599
C17 H17C 0.9603
C18 H18A 0.9599
C18 H18B 0.9599
C18 H18C 0.9595
